data_1563368
loop_
_publ_author_name
'Mila\<sinovi\'c, Valentina'
'Mol\<canov, Kre\<simir'
'Krawczuk, Anna'
'Bogdanov, Nikita E.'
'Zakharov, Boris A.'
'Boldyreva, Elena V.'
'Jelsch, Christian'
'Koji\'c-Prodi\'c, Biserka'

_publ_section_title
;
 Charge density studies of multicentre two-electron bonding of an anion
 radical at non-ambient temperature and pressure
;
_journal_issue 4
_journal_name_full IUCrJ
_journal_page_first
;
;
_journal_paper_doi 10.1107/S2052252521005273
_journal_volume 8
_journal_year 2021
_chemical_formula_moiety 'C15 H7 Cl2 N4 O2'
_chemical_formula_sum 'C15 H7 Cl2 N4 O2'
_chemical_formula_weight 346.132
_space_group_IT_number 14
_space_group_name_Hall '-P 2yn'
_space_group_name_H-M_alt 'P 1 21/n 1'
_symmetry_cell_setting monoclinic
_symmetry_space_group_name_Hall '-P 2yn'
_atom_sites_solution_hydrogens difmap
_atom_sites_solution_primary direct
_atom_sites_solution_secondary difmap
_audit_creation_method 'MoPro v20.01             '
_cell_angle_alpha 90.
_cell_angle_beta 94.589(4)
_cell_angle_gamma 90.
_cell_formula_units_Z 4
_cell_length_a 6.7445(3)
_cell_length_b 10.04860(10)
_cell_length_c 20.45390(10)
_cell_volume 1381.77(6)
_computing_structure_refinement 'MoPro (J. Appl. Cryst. 2005, 38, 38-54)'
_diffrn_measured_fraction_theta_full 0.581
_diffrn_measured_fraction_theta_max 0.504
_diffrn_radiation_source 'fine-focus sealed tube'
_diffrn_radiation_type MoK\a
_diffrn_radiation_wavelength 0.71073
_diffrn_reflns_av_sigmaI/netI 0.09766
_diffrn_reflns_limit_h_max 8
_diffrn_reflns_limit_h_min -8
_diffrn_reflns_limit_k_max 8
_diffrn_reflns_limit_k_min 0
_diffrn_reflns_limit_l_max 25
_diffrn_reflns_limit_l_min 0
_diffrn_reflns_theta_full 25.95
_diffrn_reflns_theta_max 28.23
_diffrn_reflns_theta_min 2.00
_exptl_crystal_density_diffrn 1.664
_exptl_crystal_density_method 'not measured'
_exptl_crystal_F_000 700
_refine_ls_extinction_method none
_refine_ls_goodness_of_fit_ref 1.804
_refine_ls_hydrogen_treatment refxyz
_refine_ls_matrix_type full
_refine_ls_number_parameters 93
_refine_ls_number_reflns 1716
_refine_ls_number_restraints 0
_refine_ls_restrained_S_all 0.000
_refine_ls_R_factor_all 0.1308
_refine_ls_R_factor_gt 0.1308
_refine_ls_shift/su_max 0.000
_refine_ls_shift/su_mean 0.000
_refine_ls_structure_factor_coef Fsqd
_refine_ls_weighting_scheme sigma
_refine_ls_wR_factor_gt 0.0689
_refine_ls_wR_factor_ref 0.0962
_reflns_number_gt 1716
_reflns_number_total 1716
_reflns_threshold_expression >2.0sigma(I)
_cod_data_source_file lq5037.cif
_cod_data_source_block 0.49GPa
_cod_original_sg_symbol_Hall 'P ?'
_cod_original_sg_symbol_H-M 'P ?'
_cod_database_code 1563368

loop_
_symmetry_equiv_pos_as_xyz
'x, y, z'
'-x+1/2, y+1/2, -z+1/2'
'-x, -y, -z'
'x-1/2, -y-1/2, z-1/2'

loop_
_atom_site_type_symbol
_atom_site_label
_atom_site_fract_x
_atom_site_fract_y
_atom_site_fract_z
_atom_site_U_iso_or_equiv
_atom_site_adp_type
_atom_site_occupancy
_atom_site_calc_flag
_atom_site_refinement_flags_posn
_atom_site_refinement_flags_adp
_atom_site_disorder_assembly
_atom_site_disorder_group
Cl Cl1 0.20657(18) 0.1121(2) -0.00740(6) 0.03628 Uani 1 d . . . .
Cl Cl2 0.11952(18) 0.2805(2) 0.11755(6) 0.03485 Uani 1 d . . . .
O O1 0.1369(4) 0.5668(5) 0.09428(15) 0.03201 Uani 1 d . . . .
O O2 0.2914(5) 0.2764(5) -0.11883(16) 0.03561 Uani 1 d . . . .
N N1 0.2970(6) 0.8162(7) -0.0075(2) 0.04287 Uani 1 d . . . .
N N2 0.4184(5) 0.5990(6) -0.1685(2) 0.03860 Uani 1 d . . . .
N N3 0.3167(5) 0.9536(6) 0.1826(2) 0.03480 Uani 1 d . . . .
N N4 0.9948(6) 1.2075(7) 0.2490(2) 0.04994 Uani 1 d . . . .
C C1 0.1831(6) 0.4991(8) 0.0475(2) 0.02614 Uani 1 d . . . .
C C2 0.2475(6) 0.5593(8) -0.0117(2) 0.02527 Uani 1 d . . . .
C C3 0.2892(6) 0.4879(8) -0.0654(2) 0.02423 Uani 1 d . . . .
C C4 0.2681(7) 0.3437(8) -0.0683(3) 0.02953 Uani 1 d . . . .
C C5 0.2141(6) 0.2821(8) -0.0084(2) 0.02873 Uani 1 d . . . .
C C6 0.1757(6) 0.3522(8) 0.0461(2) 0.02451 Uani 1 d . . . .
C C7 0.2771(7) 0.6994(8) -0.0097(2) 0.02381 Uani 1 d . . . .
C C8 0.3593(6) 0.5476(7) -0.1221(2) 0.02552 Uani 1 d . . . .
C C9 0.3496(7) 1.0007(7) 0.2442(2) 0.02693 Uani 1 d . . . .
H H9 0.240(5) 0.983(7) 0.279(16) 0.03232 Uani 1 d D U . .
C C10 0.5210(7) 1.0705(8) 0.2626(2) 0.03425 Uani 1 d . . . .
H H10 0.546(7) 1.107(7) 0.312(16) 0.04110 Uani 1 d D U . .
C C11 0.6584(7) 1.0892(8) 0.2178(2) 0.03269 Uani 1 d . . . .
C C12 0.6220(7) 1.0455(8) 0.1542(3) 0.03901 Uani 1 d . . . .
H H12 0.729(6) 1.061(7) 0.118(16) 0.04682 Uani 1 d D U . .
C C13 0.4518(8) 0.9763(8) 0.1385(2) 0.03989 Uani 1 d . . . .
H H13 0.422(7) 0.939(6) 0.089(16) 0.04787 Uani 1 d D U . .
C C14 0.1342(10) 0.8721(12) 0.1619(4) 0.05967 Uani 1 d . . . .
H H14A 0.134(9) 0.845(9) 0.111(16) 0.08951 Uani 1 calc D U . .
H H14B 0.136(11) 0.783(5) 0.191(16) 0.08951 Uani 1 calc D U . .
H H14C 0.002(16) 0.929(7) 0.169(3) 0.08951 Uani 1 calc D U . .
C C15 0.8418(8) 1.1548(8) 0.2364(2) 0.03708 Uani 1 d . . . .

loop_
_atom_site_aniso_label
_atom_site_aniso_U_11
_atom_site_aniso_U_22
_atom_site_aniso_U_33
_atom_site_aniso_U_12
_atom_site_aniso_U_13
_atom_site_aniso_U_23
Cl1 0.04800 0.02460 0.03680 0. 0.00680 0.00120
Cl2 0.04720 0.03150 0.02690 -0.00210 0.00940 0.00590
O1 0.04190 0.02900 0.02600 0.00180 0.00820 -0.00620
O2 0.05570 0.02400 0.02800 0.00600 0.00870 -0.00470
N1 0.04600 0.03400 0.04900 -0.00900 0.00620 -0.00300
N2 0.04600 0.03100 0.04000 -0.00400 0.01080 0.
N3 0.03800 0.03100 0.03400 0.00300 -0.00580 -0.00180
N4 0.05300 0.05900 0.03900 -0.01300 0.01100 0.00500
C1 0.02200 0.03500 0.02100 0.00100 -0.00090 0.00100
C2 0.02300 0.02500 0.02800 0.00500 0.00330 0.00200
C3 0.02200 0.02600 0.02500 0.00500 0.00380 0.00100
C4 0.02800 0.03000 0.03100 0.00400 0.00490 0.00200
C5 0.02560 0.03000 0.03100 0.00400 0.00490 0.00200
C6 0.02700 0.02200 0.02500 0.00500 0.00500 0.00300
C7 0.02490 0.02200 0.02500 0.00500 0.00500 0.00300
C8 0.03000 0.02000 0.02700 0. 0.00500 -0.00200
C9 0.03420 0.02000 0.02700 0. 0.00500 -0.00200
H9 0.04104 0.02400 0.03240 0. 0.00600 -0.00240
C10 0.03900 0.04600 0.01800 0.00500 0.00390 -0.00100
H10 0.04680 0.05520 0.02160 0.00600 0.00468 -0.00120
C11 0.03700 0.03400 0.02700 0.00200 0.00210 0.00500
C12 0.04300 0.04200 0.03300 0.00300 0.00900 0.
H12 0.05160 0.05040 0.03960 0.00360 0.01080 0.
C13 0.05300 0.04100 0.02500 0.00800 -0.00100 -0.00100
H13 0.06360 0.04920 0.03000 0.00960 -0.00120 -0.00120
C14 0.05200 0.05800 0.06600 -0.01200 -0.01400 0.00100
H14A 0.07800 0.08700 0.09900 -0.01800 -0.02100 0.00150
H14B 0.07800 0.08700 0.09900 -0.01800 -0.02100 0.00150
H14C 0.07800 0.08700 0.09900 -0.01800 -0.02100 0.00150
C15 0.05000 0.03500 0.02800 -0.00800 0.01400 0.00400

loop_
_atom_type_symbol
_atom_type_description
_atom_type_scat_dispersion_real
_atom_type_scat_dispersion_imag
_atom_type_scat_source
C C 0.0033 0.0016 'Clementi & Roetti 1974. Atomic Data & Nuclear Data Tables. 14, 177'
H H 0.0000 0.0000 'Clementi & Roetti 1974. Atomic Data & Nuclear Data Tables. 14, 177'
N N 0.0061 0.0033 'Clementi & Roetti 1974. Atomic Data & Nuclear Data Tables. 14, 177'
O O 0.0106 0.0060 'Clementi & Roetti 1974. Atomic Data & Nuclear Data Tables. 14, 177'
Cl Cl 0.1484 0.1585 'Clementi & Roetti 1974. Atomic Data & Nuclear Data Tables. 14, 177'

loop_
_geom_angle_atom_site_label_1
_geom_angle_atom_site_label_2
_geom_angle_atom_site_label_3
_geom_angle
_geom_angle_site_symmetry_1
_geom_angle_site_symmetry_2
_geom_angle_site_symmetry_3
_geom_angle_publ_flag
C9 N3 C13 119.7(4) . . . ?
C9 N3 C14 121.4(5) . . . ?
C13 N3 C14 118.8(5) . . . ?
O1 C1 C6 123.7(5) . . . ?
O1 C1 C2 121.9(4) . . . ?
C6 C1 C2 114.4(5) . . . ?
C1 C2 C7 116.1(5) . . . ?
C1 C2 C3 123.3(5) . . . ?
C7 C2 C3 120.5(6) . . . ?
C4 C3 C8 115.1(5) . . . ?
C4 C3 C2 122.1(6) . . . ?
C8 C3 C2 122.7(4) . . . ?
O2 C4 C5 121.6(5) . . . ?
O2 C4 C3 123.4(6) . . . ?
C5 C4 C3 114.9(5) . . . ?
Cl1 C5 C6 120.0(5) . . . ?
Cl1 C5 C4 116.6(5) . . . ?
C6 C5 C4 123.4(5) . . . ?
Cl2 C6 C5 123.7(4) . . . ?
Cl2 C6 C1 114.7(4) . . . ?
C5 C6 C1 121.6(6) . . . ?
N1 C7 C2 178.27(7) . . . ?
N2 C8 C3 178.88(6) . . . ?
N3 C9 C10 120.4(4) . . . ?
N3 C9 H9 119.(16) . . . ?
C10 C9 H9 120.(4) . . . ?
C9 C10 C11 119.1(4) . . . ?
C9 C10 H10 120.(4) . . . ?
C11 C10 H10 121.(13) . . . ?
C15 C11 C10 120.3(4) . . . ?
C15 C11 C12 119.1(5) . . . ?
C10 C11 C12 120.7(4) . . . ?
C13 C12 C11 118.1(5) . . . ?
C13 C12 H12 121.(4) . . . ?
C11 C12 H12 121.(16) . . . ?
N3 C13 C12 122.0(5) . . . ?
N3 C13 H13 119.(13) . . . ?
C12 C13 H13 119.(4) . . . ?
N3 C14 H14A 110.(5) . . . ?
N3 C14 H14C 110.(5) . . . ?
N3 C14 H14B 109.(5) . . . ?
H14A C14 H14C 109.(6) . . . ?
H14A C14 H14B 110.(20) . . . ?
H14C C14 H14B 109.(7) . . . ?
N4 C15 C11 177.04(11) . . . ?

loop_
_geom_bond_atom_site_label_1
_geom_bond_atom_site_label_2
_geom_bond_distance
_geom_bond_site_symmetry_2
_geom_bond_publ_flag
Cl1 C5 1.709(8) . ?
Cl2 C6 1.698(5) . ?
O1 C1 1.234(6) . ?
O2 C4 1.255(6) . ?
N1 C7 1.181(9) . ?
N2 C8 1.178(6) . ?
N3 C9 1.347(6) . ?
N3 C13 1.352(6) . ?
N3 C14 1.511(9) . ?
N4 C15 1.170(6) . ?
C1 C6 1.477(9) . ?
C1 C2 1.451(7) . ?
C2 C7 1.422(9) . ?
C2 C3 1.360(8) . ?
C3 C4 1.457(9) . ?
C3 C8 1.420(7) . ?
C4 C5 1.445(7) . ?
C5 C6 1.362(8) . ?
C9 C10 1.378(7) . ?
C9 H9 1.1(2) . ?
C10 C11 1.368(6) . ?
C10 H10 1.1(3) . ?
C11 C15 1.426(7) . ?
C11 C12 1.375(7) . ?
C12 C13 1.358(8) . ?
C12 H12 1.1(2) . ?
C13 H13 1.1(3) . ?
C14 H14A 1.1(3) . ?
C14 H14C 1.08(10) . ?
C14 H14B 1.08(19) . ?

loop_
_geom_hbond_atom_site_label_D
_geom_hbond_atom_site_label_H
_geom_hbond_atom_site_label_A
_geom_hbond_distance_DH
_geom_hbond_distance_HA
_geom_hbond_distance_DA
_geom_hbond_angle_DHA
_geom_hbond_site_symmetry_A
C14 H14B C10 1.08(19) 2.60(14) 3.595(12) 154.(4) 2_545
C13 H13 N1 1.1(3) 2.4(3) 3.477(8) 165.(3) 1
C10 H10 O1 1.1(3) 2.4(3) 3.195(6) 130.(16) 2
C13 H13 Cl1 1.1(3) 2.9(2) 3.565(6) 118.(13) 1_565
C12 H12 N1 1.1(2) 2.6(3) 3.391(7) 132.(16) 3_675
C10 H10 O2 1.1(3) 2.39(18) 3.297(7) 140.(12) 4_676

loop_
_geom_torsion_atom_site_label_1
_geom_torsion_atom_site_label_2
_geom_torsion_atom_site_label_3
_geom_torsion_atom_site_label_4
_geom_torsion_site_symmetry_1
_geom_torsion_site_symmetry_2
_geom_torsion_site_symmetry_3
_geom_torsion_site_symmetry_4
_geom_torsion
_geom_torsion_publ_flag
Cl1 C5 C6 Cl2 . . . . 0.2(3) ?
Cl1 C5 C6 C1 . . . . 179.3(3) ?
Cl1 C5 C4 O2 . . . . 5.9(3) ?
Cl1 C5 C4 C3 . . . . -175.1(3) ?
Cl2 C6 C5 C4 . . . . -177.9(3) ?
Cl2 C6 C1 O1 . . . . -5.7(3) ?
Cl2 C6 C1 C2 . . . . 175.0(3) ?
O1 C1 C6 C5 . . . . 175.1(3) ?
O1 C1 C2 C7 . . . . 7.3(3) ?
O1 C1 C2 C3 . . . . -176.4(3) ?
O2 C4 C5 C6 . . . . -175.9(4) ?
O2 C4 C3 C8 . . . . -6.4(3) ?
O2 C4 C3 C2 . . . . 174.6(4) ?
N3 C9 C10 C11 . . . . -1.0(6) ?
N3 C9 C10 H10 . . . . -179.(4) ?
N3 C13 C12 C11 . . . . 2.1(6) ?
N3 C13 C12 H12 . . . . 179.(5) ?
C1 C6 C5 C4 . . . . 1.1(3) ?
C1 C2 C3 C4 . . . . 1.4(4) ?
C1 C2 C3 C8 . . . . -177.5(4) ?
C2 C1 C6 C5 . . . . -4.1(4) ?
C2 C3 C4 C5 . . . . -4.4(4) ?
C3 C4 C5 C6 . . . . 3.1(4) ?
C3 C2 C1 C6 . . . . 2.9(3) ?
C4 C3 C2 C7 . . . . 177.6(3) ?
C5 C4 C3 C8 . . . . 174.6(4) ?
C6 C1 C2 C7 . . . . -173.5(3) ?
C7 C2 C3 C8 . . . . -1.4(3) ?
C9 N3 C13 C12 . . . . 0.3(6) ?
C9 N3 C13 H13 . . . . -179.(4) ?
C9 N3 C14 H14A . . . . 179.(5) ?
C9 N3 C14 H14C . . . . 59.(3) ?
C9 N3 C14 H14B . . . . -61.(4) ?
C9 C10 C11 C15 . . . . -176.6(6) ?
C9 C10 C11 C12 . . . . 3.4(6) ?
H9 C9 N3 C13 . . . . 179.(6) ?
H9 C9 N3 C14 . . . . -2.(6) ?
H9 C9 C10 C11 . . . . 179.(6) ?
H9 C9 C10 H10 . . . . 1.(7) ?
C10 C9 N3 C13 . . . . -0.8(6) ?
C10 C9 N3 C14 . . . . 177.5(6) ?
C10 C11 C12 C13 . . . . -3.9(7) ?
C10 C11 C12 H12 . . . . 179.(5) ?
H10 C10 C11 C15 . . . . 2.(6) ?
H10 C10 C11 C12 . . . . -178.(6) ?
C11 C12 C13 H13 . . . . -179.(4) ?
C12 C13 N3 C14 . . . . -178.1(7) ?
H12 C12 C13 H13 . . . . -2.(7) ?
H12 C12 C11 C15 . . . . -1.(6) ?
C13 N3 C14 H14A . . . . -2.(5) ?
C13 N3 C14 H14C . . . . -123.(3) ?
C13 N3 C14 H14B . . . . 117.(4) ?
C13 C12 C11 C15 . . . . 176.1(6) ?
H13 C13 N3 C14 . . . . 2.(5) ?
